data_2311791
loop_
_publ_author_name
'Fils\/o, Mette \/O'
'Chaaban, Iman'
'Al Shehabi, Amer'
'Skibsted, J\/orgen'
'Lock, Nina'

_publ_section_title
;
 The structure-directing amine changes everything: structures and optical
 properties of two-dimensional thiostannates.
;
_journal_coeditor_code AO5023SUP1
_journal_issue 'Pt 5'
_journal_name_full 'Acta crystallographica Section B, Structural science, crystal engineering and materials'
_journal_page_first 931
_journal_page_last 940
_journal_paper_doi 10.1107/S2052520617010630
_journal_volume 73
_journal_year 2017
_chemical_formula_moiety 'S7 Sn3, 2(C7 H13 N2)'
_chemical_formula_sum 'C14 H26 N4 S7 Sn3'
_chemical_formula_weight 830.94
_chemical_name_common 1AEP-SnS-1
_space_group_crystal_system orthorhombic
_space_group_IT_number 18
_space_group_name_Hall 'P 2 2ab'
_space_group_name_H-M_alt 'P 21 21 2'
_atom_sites_solution_hydrogens geom
_atom_sites_solution_primary direct
_atom_sites_solution_secondary difmap
_audit_creation_method SHELXL-2012
_cell_angle_alpha 90
_cell_angle_beta 90
_cell_angle_gamma 90
_cell_formula_units_Z 4
_cell_length_a 13.1724(5)
_cell_length_b 22.2035(11)
_cell_length_c 8.9383(5)
_cell_measurement_reflns_used 3438
_cell_measurement_temperature 100(2)
_cell_measurement_theta_max 22.4915
_cell_measurement_theta_min 2.397
_cell_volume 2614.2(2)
_computing_cell_refinement 'APEX2 v2010.1-2 (Bruker AXS, 2005-2009)'
_computing_data_collection 'APEX2 v2010.1-2 (Bruker AXS, 2005-2009)'
_computing_data_reduction 'APEX2 v2010.1-2 (Bruker AXS, 2005-2009)'
_computing_molecular_graphics 'Ortep-3 for Windows (Farrugia, 1997)'
_computing_publication_material 'ShelXle (Huebschle, 2011)'
_computing_structure_refinement 'SHELXL-2012 (Sheldrick, 2012)'
_computing_structure_solution 'SHELXS-97 (Sheldrick, 2008)'
_diffrn_ambient_temperature 100(2)
_diffrn_detector_area_resol_mean 12.00
_diffrn_measured_fraction_theta_full 0.941
_diffrn_measured_fraction_theta_max 0.941
_diffrn_measurement_device_type 'Bruker X8 APEX-II diffractometer'
_diffrn_measurement_method
; 
Narrow slices collected using \f- and \w-scans 
;
_diffrn_radiation_type MoK\a
_diffrn_radiation_wavelength 0.71073
_diffrn_reflns_av_R_equivalents 0.0333
_diffrn_reflns_av_unetI/netI 0.0465
_diffrn_reflns_Laue_measured_fraction_full 0.941
_diffrn_reflns_Laue_measured_fraction_max 0.941
_diffrn_reflns_limit_h_max 12
_diffrn_reflns_limit_h_min -14
_diffrn_reflns_limit_k_max 22
_diffrn_reflns_limit_k_min -24
_diffrn_reflns_limit_l_max 9
_diffrn_reflns_limit_l_min -8
_diffrn_reflns_number 9968
_diffrn_reflns_point_group_measured_fraction_full 0.888
_diffrn_reflns_point_group_measured_fraction_max 0.888
_diffrn_reflns_theta_full 23.559
_diffrn_reflns_theta_max 23.559
_diffrn_reflns_theta_min 2.279
_diffrn_source 'fine-focus sealed tube'
_exptl_absorpt_coefficient_mu 3.414
_exptl_absorpt_correction_T_max 0.7417
_exptl_absorpt_correction_T_min 0.6675
_exptl_absorpt_correction_type multi-scan
_exptl_absorpt_process_details
; 
SADABS (Sheldrick, 2004) 
;
_exptl_crystal_colour 'pale yellow'
_exptl_crystal_density_diffrn 2.111
_exptl_crystal_density_method 'not measured'
_exptl_crystal_description plate
_exptl_crystal_F_000 1600
_exptl_crystal_recrystallization_method Solvothermal
_exptl_crystal_size_max 0.1
_exptl_crystal_size_mid 0.075
_exptl_crystal_size_min 0.038
_refine_diff_density_max 0.687
_refine_diff_density_min -0.573
_refine_diff_density_rms 0.127
_refine_ls_abs_structure_details
;
 Refined as an inversion twin.
;
_refine_ls_abs_structure_Flack 0.49(4)
_refine_ls_extinction_method none
_refine_ls_goodness_of_fit_ref 1.086
_refine_ls_hydrogen_treatment constr
_refine_ls_matrix_type full
_refine_ls_number_parameters 277
_refine_ls_number_reflns 3438
_refine_ls_number_restraints 281
_refine_ls_restrained_S_all 1.050
_refine_ls_R_factor_all 0.0388
_refine_ls_R_factor_gt 0.0291
_refine_ls_shift/su_max 0.001
_refine_ls_shift/su_mean 0.000
_refine_ls_structure_factor_coef Fsqd
_refine_ls_weighting_details
;
 w=1/[\s^2^(Fo^2^)+(0.0122P)^2^+2.9445P]
 where P=(Fo^2^+2Fc^2^)/3
;
_refine_ls_weighting_scheme calc
_refine_ls_wR_factor_gt 0.0432
_refine_ls_wR_factor_ref 0.0446
_reflns_Friedel_coverage 0.641
_reflns_Friedel_fraction_full 0.658
_reflns_Friedel_fraction_max 0.816
_reflns_number_gt 3072
_reflns_number_total 3438
_reflns_threshold_expression 'I > 4\s(I)'
_cod_data_source_file ao5023sup1.cif
_cod_data_source_block SnS_1AEP_100K
_cod_database_code 2311791
_shelx_space_group_comment
;
The symmetry employed for this shelxl refinement is uniquely defined
by the following loop, which should always be used as a source of
symmetry information in preference to the above space-group names.
They are only intended as comments.
;
_shelxl_version_number 2012-9

loop_
_space_group_symop_operation_xyz
'x, y, z'
'-x, -y, z'
'-x+1/2, y+1/2, -z'
'x+1/2, -y+1/2, -z'

loop_
_atom_site_label
_atom_site_type_symbol
_atom_site_fract_x
_atom_site_fract_y
_atom_site_fract_z
_atom_site_U_iso_or_equiv
_atom_site_adp_type
_atom_site_occupancy
_atom_site_site_symmetry_order
_atom_site_calc_flag
_atom_site_refinement_flags_posn
_atom_site_refinement_flags_adp
_atom_site_refinement_flags_occupancy
_atom_site_disorder_assembly
_atom_site_disorder_group
N1 N 0.5028(6) 0.1934(4) 0.9676(10) 0.030(2) Uani 1 1 d . U . . .
C1 C 0.5065(8) 0.2547(5) 1.0262(14) 0.041(3) Uani 1 1 d . U . . .
H1A H 0.5606 0.2785 0.9770 0.049 Uiso 1 1 calc R U . . .
H1B H 0.5180 0.2548 1.1356 0.049 Uiso 1 1 calc R U . . .
N2 N 0.3650(7) 0.2328(5) 0.8820(12) 0.052(3) Uani 1 1 d . U . . .
H2 H 0.3098 0.2363 0.8272 0.062 Uiso 1 1 calc R U . . .
C2 C 0.4016(8) 0.2793(5) 0.9877(14) 0.049(3) Uani 1 1 d . U . . .
H2A H 0.3577 0.2820 1.0774 0.059 Uiso 1 1 calc R U . . .
H2B H 0.4059 0.3194 0.9395 0.059 Uiso 1 1 calc R U . . .
C3 C 0.4243(8) 0.1864(5) 0.8805(13) 0.033(3) Uani 1 1 d D U . . .
C4A C 0.4124(13) 0.1309(7) 0.790(3) 0.042(5) Uani 0.797(16) 1 d D U P A 1
H4A1 H 0.3866 0.1418 0.6894 0.050 Uiso 0.797(16) 1 calc R U P A 1
H4A2 H 0.3615 0.1044 0.8379 0.050 Uiso 0.797(16) 1 calc R U P A 1
C5A C 0.5124(11) 0.0961(7) 0.7724(18) 0.047(4) Uani 0.797(16) 1 d D U P A 1
H5A1 H 0.4994 0.0558 0.7291 0.056 Uiso 0.797(16) 1 calc R U P A 1
H5A2 H 0.5591 0.1181 0.7051 0.056 Uiso 0.797(16) 1 calc R U P A 1
C6A C 0.5588(16) 0.0900(8) 0.926(3) 0.049(5) Uani 0.797(16) 1 d D U P A 1
H6A1 H 0.5106 0.0691 0.9935 0.059 Uiso 0.797(16) 1 calc R U P A 1
H6A2 H 0.6214 0.0654 0.9201 0.059 Uiso 0.797(16) 1 calc R U P A 1
C4B C 0.381(6) 0.1317(18) 0.813(12) 0.06(2) Uani 0.203(16) 1 d D U P A 2
H4A H 0.3862 0.1336 0.7023 0.070 Uiso 0.203(16) 1 calc R U P A 2
H4B H 0.3085 0.1276 0.8403 0.070 Uiso 0.203(16) 1 calc R U P A 2
C5B C 0.442(4) 0.079(2) 0.874(7) 0.047(4) Uani 0.203(16) 1 d D U P A 2
H5B1 H 0.4121 0.0647 0.9687 0.056 Uiso 0.203(16) 1 calc R U P A 2
H5B2 H 0.4401 0.0450 0.8012 0.056 Uiso 0.203(16) 1 calc R U P A 2
C6B C 0.551(5) 0.097(3) 0.900(13) 0.051(16) Uani 0.203(16) 1 d D U P A 2
H6A H 0.5847 0.0617 0.9444 0.061 Uiso 0.203(16) 1 calc R U P A 2
H6B H 0.5811 0.1026 0.7991 0.061 Uiso 0.203(16) 1 calc R U P A 2
C7 C 0.5836(8) 0.1498(4) 0.9891(14) 0.037(3) Uani 1 1 d D U . . .
H7A H 0.5972 0.1455 1.0975 0.045 Uiso 1 1 calc R U . A 1
H7B H 0.6463 0.1650 0.9411 0.045 Uiso 1 1 calc R U . A 1
N3 N 0.2653(6) 0.5058(4) 0.7886(10) 0.022(2) Uani 1 1 d . U . . .
N4 N 0.2991(6) 0.6017(4) 0.8023(10) 0.029(2) Uani 1 1 d . U . . .
H4 H 0.2933 0.6405 0.7836 0.035 Uiso 1 1 calc R U . . .
C8 C 0.3383(7) 0.5093(4) 0.9097(12) 0.028(3) Uani 1 1 d . U . . .
H8A H 0.3989 0.4844 0.8883 0.033 Uiso 1 1 calc R U . . .
H8B H 0.3078 0.4959 1.0053 0.033 Uiso 1 1 calc R U . . .
C9 C 0.3654(8) 0.5757(5) 0.9153(13) 0.032(3) Uani 1 1 d . U . . .
H9A H 0.3514 0.5930 1.0153 0.038 Uiso 1 1 calc R U . . .
H9B H 0.4377 0.5823 0.8901 0.038 Uiso 1 1 calc R U . . .
C10 C 0.2494(7) 0.5594(5) 0.7327(13) 0.022(2) Uani 1 1 d . U . . .
C11 C 0.1834(8) 0.5691(4) 0.5992(12) 0.031(3) Uani 1 1 d . U . . .
H11A H 0.2158 0.5990 0.5322 0.037 Uiso 1 1 calc R U . . .
H11B H 0.1174 0.5859 0.6321 0.037 Uiso 1 1 calc R U . . .
C12 C 0.1654(8) 0.5119(4) 0.5145(13) 0.037(3) Uani 1 1 d . U . . .
H12A H 0.2262 0.5022 0.4540 0.044 Uiso 1 1 calc R U . . .
H12B H 0.1075 0.5175 0.4452 0.044 Uiso 1 1 calc R U . . .
C13 C 0.1427(7) 0.4598(5) 0.6210(15) 0.035(3) Uani 1 1 d . U . . .
H13A H 0.0812 0.4691 0.6802 0.042 Uiso 1 1 calc R U . . .
H13B H 0.1294 0.4228 0.5624 0.042 Uiso 1 1 calc R U . . .
C14 C 0.2301(7) 0.4493(5) 0.7240(13) 0.026(3) Uani 1 1 d . U . . .
H14A H 0.2092 0.4216 0.8051 0.031 Uiso 1 1 calc R U . . .
H14B H 0.2864 0.4300 0.6682 0.031 Uiso 1 1 calc R U . . .
Sn1 Sn 0.48102(5) 0.42253(3) 0.39345(8) 0.01265(18) Uani 1 1 d . U . . .
Sn2 Sn 0.31383(4) 0.29720(3) 0.45948(8) 0.01426(18) Uani 1 1 d . U . . .
Sn3 Sn 0.58038(4) 0.27612(3) 0.48343(8) 0.01373(18) Uani 1 1 d . U . . .
S1 S 0.45610(16) 0.34667(11) 0.6189(3) 0.0141(6) Uani 1 1 d . U . . .
S2 S 0.31869(19) 0.38528(11) 0.3000(3) 0.0177(6) Uani 1 1 d . U . . .
S3 S 0.43403(17) 0.21644(11) 0.4097(3) 0.0195(6) Uani 1 1 d . U . . .
S4 S 0.62457(17) 0.36000(12) 0.3209(3) 0.0173(7) Uani 1 1 d . U . . .
S5 S 0.5000 0.5000 0.5830(4) 0.0174(9) Uani 1 2 d S TU P . .
S6 S 0.5000 0.5000 0.1980(4) 0.0184(9) Uani 1 2 d S TU P . .
S7 S 0.19764(17) 0.29314(11) 0.6649(3) 0.0174(6) Uani 1 1 d . U . . .
S8 S 0.17992(18) 0.24462(11) 0.2978(3) 0.0183(6) Uani 1 1 d . U . . .

loop_
_atom_site_aniso_label
_atom_site_aniso_U_11
_atom_site_aniso_U_22
_atom_site_aniso_U_33
_atom_site_aniso_U_23
_atom_site_aniso_U_13
_atom_site_aniso_U_12
N1 0.034(4) 0.026(4) 0.030(5) 0.005(4) -0.004(4) 0.001(3)
C1 0.059(6) 0.034(5) 0.031(7) -0.001(5) -0.001(6) -0.001(5)
N2 0.052(6) 0.052(6) 0.051(7) -0.002(5) -0.007(5) 0.019(5)
C2 0.070(7) 0.050(6) 0.028(7) 0.006(5) 0.002(6) 0.023(5)
C3 0.037(6) 0.035(5) 0.028(6) 0.004(4) -0.008(5) 0.010(4)
C4A 0.036(9) 0.043(7) 0.047(10) -0.006(7) -0.017(8) 0.005(6)
C5A 0.042(8) 0.039(7) 0.058(9) -0.013(6) -0.020(6) 0.010(6)
C6A 0.045(9) 0.036(8) 0.066(11) -0.003(6) -0.024(8) 0.013(6)
C4B 0.05(2) 0.044(9) 0.08(4) -0.013(10) -0.03(3) 0.015(9)
C5B 0.042(8) 0.039(7) 0.058(9) -0.013(6) -0.020(6) 0.010(6)
C6B 0.044(12) 0.039(14) 0.07(4) -0.01(2) -0.024(12) 0.013(9)
C7 0.038(5) 0.036(5) 0.038(7) 0.004(5) -0.009(5) 0.005(4)
N3 0.021(5) 0.012(4) 0.033(5) -0.004(4) -0.001(4) 0.002(3)
N4 0.037(5) 0.018(4) 0.033(6) -0.002(4) -0.009(4) -0.002(4)
C8 0.027(6) 0.024(5) 0.033(6) 0.000(5) -0.001(5) -0.002(4)
C9 0.037(6) 0.026(5) 0.032(7) 0.003(5) -0.007(5) -0.005(5)
C10 0.019(5) 0.020(5) 0.027(6) -0.005(4) 0.005(4) 0.003(4)
C11 0.025(6) 0.026(5) 0.041(6) -0.001(5) -0.007(5) 0.001(5)
C12 0.038(6) 0.025(5) 0.047(7) -0.003(5) -0.016(6) 0.001(5)
C13 0.031(6) 0.018(6) 0.057(8) -0.004(5) -0.016(5) 0.002(5)
C14 0.022(5) 0.018(5) 0.039(7) 0.000(5) 0.001(5) -0.004(4)
Sn1 0.0102(3) 0.0082(4) 0.0195(4) 0.0000(3) 0.0004(3) -0.0008(3)
Sn2 0.0101(3) 0.0108(4) 0.0219(4) -0.0003(3) 0.0016(3) -0.0015(3)
Sn3 0.0094(3) 0.0098(4) 0.0219(5) 0.0010(3) 0.0002(3) 0.0010(3)
S1 0.0092(13) 0.0123(14) 0.0209(15) -0.0011(13) 0.0017(12) 0.0005(10)
S2 0.0133(14) 0.0151(15) 0.0248(18) 0.0027(13) -0.0035(13) -0.0034(12)
S3 0.0123(13) 0.0138(16) 0.0323(17) -0.0031(13) 0.0028(12) 0.0003(11)
S4 0.0122(14) 0.0132(16) 0.0265(18) 0.0035(13) 0.0052(12) 0.0024(12)
S5 0.022(2) 0.011(2) 0.019(2) 0.000 0.000 -0.0032(16)
S6 0.022(2) 0.013(2) 0.021(2) 0.000 0.000 -0.0029(17)
S7 0.0153(13) 0.0140(15) 0.0230(16) -0.0051(12) 0.0020(12) -0.0043(13)
S8 0.0140(13) 0.0179(16) 0.0228(17) -0.0005(12) 0.0001(13) -0.0042(12)

loop_
_atom_type_symbol
_atom_type_description
_atom_type_scat_dispersion_real
_atom_type_scat_dispersion_imag
_atom_type_scat_source
C C 0.0033 0.0016 'International Tables Vol C Tables 4.2.6.8 and 6.1.1.4'
H H 0.0000 0.0000 'International Tables Vol C Tables 4.2.6.8 and 6.1.1.4'
N N 0.0061 0.0033 'International Tables Vol C Tables 4.2.6.8 and 6.1.1.4'
S S 0.1246 0.1234 'International Tables Vol C Tables 4.2.6.8 and 6.1.1.4'
Sn Sn -0.6537 1.4246 'International Tables Vol C Tables 4.2.6.8 and 6.1.1.4'

loop_
_geom_angle_atom_site_label_1
_geom_angle_atom_site_label_2
_geom_angle_atom_site_label_3
_geom_angle
_geom_angle_site_symmetry_1
_geom_angle_site_symmetry_3
C3 N1 C7 125.5(9) . .
C3 N1 C1 110.6(9) . .
C7 N1 C1 123.5(9) . .
N1 C1 C2 102.9(9) . .
N1 C1 H1A 111.2 . .
C2 C1 H1A 111.2 . .
N1 C1 H1B 111.2 . .
C2 C1 H1B 111.2 . .
H1A C1 H1B 109.1 . .
C3 N2 C2 111.5(10) . .
C3 N2 H2 124.3 . .
C2 N2 H2 124.3 . .
N2 C2 C1 100.9(9) . .
N2 C2 H2A 111.6 . .
C1 C2 H2A 111.6 . .
N2 C2 H2B 111.6 . .
C1 C2 H2B 111.6 . .
H2A C2 H2B 109.4 . .
N2 C3 N1 112.2(10) . .
N2 C3 C4B 115(2) . .
N1 C3 C4B 131(2) . .
N2 C3 C4A 127.1(12) . .
N1 C3 C4A 120.6(11) . .
C3 C4A C5A 112.5(11) . .
C3 C4A H4A1 109.1 . .
C5A C4A H4A1 109.1 . .
C3 C4A H4A2 109.1 . .
C5A C4A H4A2 109.1 . .
H4A1 C4A H4A2 107.8 . .
C6A C5A C4A 107.4(17) . .
C6A C5A H5A1 110.2 . .
C4A C5A H5A1 110.2 . .
C6A C5A H5A2 110.2 . .
C4A C5A H5A2 110.2 . .
H5A1 C5A H5A2 108.5 . .
C7 C6A C5A 110.8(17) . .
C7 C6A H6A1 109.5 . .
C5A C6A H6A1 109.5 . .
C7 C6A H6A2 109.5 . .
C5A C6A H6A2 109.5 . .
H6A1 C6A H6A2 108.1 . .
C3 C4B C5B 106(3) . .
C3 C4B H4A 110.4 . .
C5B C4B H4A 110.4 . .
C3 C4B H4B 110.4 . .
C5B C4B H4B 110.4 . .
H4A C4B H4B 108.6 . .
C6B C5B C4B 110(4) . .
C6B C5B H5B1 109.6 . .
C4B C5B H5B1 109.6 . .
C6B C5B H5B2 109.6 . .
C4B C5B H5B2 109.6 . .
H5B1 C5B H5B2 108.1 . .
C7 C6B C5B 125(5) . .
C7 C6B H6A 106.0 . .
C5B C6B H6A 106.0 . .
C7 C6B H6B 106.0 . .
C5B C6B H6B 106.0 . .
H6A C6B H6B 106.3 . .
N1 C7 C6A 112.8(10) . .
N1 C7 C6B 104(2) . .
N1 C7 H7A 109.0 . .
C6A C7 H7A 109.0 . .
N1 C7 H7B 109.0 . .
C6A C7 H7B 109.0 . .
H7A C7 H7B 107.8 . .
C10 N3 C8 110.0(8) . .
C10 N3 C14 125.6(9) . .
C8 N3 C14 123.6(8) . .
C10 N4 C9 110.4(9) . .
C10 N4 H4 124.8 . .
C9 N4 H4 124.8 . .
N3 C8 C9 103.5(8) . .
N3 C8 H8A 111.1 . .
C9 C8 H8A 111.1 . .
N3 C8 H8B 111.1 . .
C9 C8 H8B 111.1 . .
H8A C8 H8B 109.0 . .
N4 C9 C8 102.8(8) . .
N4 C9 H9A 111.2 . .
C8 C9 H9A 111.2 . .
N4 C9 H9B 111.2 . .
C8 C9 H9B 111.2 . .
H9A C9 H9B 109.1 . .
N4 C10 N3 113.1(10) . .
N4 C10 C11 124.8(10) . .
N3 C10 C11 122.0(10) . .
C10 C11 C12 112.0(9) . .
C10 C11 H11A 109.2 . .
C12 C11 H11A 109.2 . .
C10 C11 H11B 109.2 . .
C12 C11 H11B 109.2 . .
H11A C11 H11B 107.9 . .
C11 C12 C13 111.0(10) . .
C11 C12 H12A 109.4 . .
C13 C12 H12A 109.4 . .
C11 C12 H12B 109.4 . .
C13 C12 H12B 109.4 . .
H12A C12 H12B 108.0 . .
C14 C13 C12 110.6(9) . .
C14 C13 H13A 109.5 . .
C12 C13 H13A 109.5 . .
C14 C13 H13B 109.5 . .
C12 C13 H13B 109.5 . .
H13A C13 H13B 108.1 . .
N3 C14 C13 110.8(8) . .
N3 C14 H14A 109.5 . .
C13 C14 H14A 109.5 . .
N3 C14 H14B 109.5 . .
C13 C14 H14B 109.5 . .
H14A C14 H14B 108.1 . .
S5 Sn1 S4 120.68(7) . .
S5 Sn1 S2 124.72(7) . .
S4 Sn1 S2 113.33(9) . .
S5 Sn1 S6 89.41(8) . .
S4 Sn1 S6 97.49(8) . .
S2 Sn1 S6 94.75(7) . .
S5 Sn1 S1 86.12(8) . .
S4 Sn1 S1 86.35(8) . .
S2 Sn1 S1 86.35(8) . .
S6 Sn1 S1 175.18(8) . .
S7 Sn2 S2 119.96(9) . .
S7 Sn2 S3 121.94(9) . .
S2 Sn2 S3 118.05(9) . .
S7 Sn2 S8 88.59(8) . .
S2 Sn2 S8 93.10(9) . .
S3 Sn2 S8 90.51(8) . .
S7 Sn2 S1 93.23(8) . .
S2 Sn2 S1 87.85(9) . .
S3 Sn2 S1 86.71(8) . .
S8 Sn2 S1 177.19(8) . .
S8 Sn3 S3 123.37(9) 4_556 .
S8 Sn3 S4 120.20(9) 4_556 .
S3 Sn3 S4 116.43(9) . .
S8 Sn3 S7 88.69(8) 4_556 4_556
S3 Sn3 S7 90.60(8) . 4_556
S4 Sn3 S7 90.35(9) . 4_556
S8 Sn3 S1 94.65(8) 4_556 .
S3 Sn3 S1 87.41(8) . .
S4 Sn3 S1 88.12(9) . .
S7 Sn3 S1 176.66(9) 4_556 .
Sn3 S1 Sn2 86.75(8) . .
Sn3 S1 Sn1 87.14(8) . .
Sn2 S1 Sn1 86.61(8) . .
Sn2 S2 Sn1 95.47(9) . .
Sn3 S3 Sn2 93.71(9) . .
Sn3 S4 Sn1 95.26(9) . .
Sn1 S5 Sn1 91.47(13) . 2_665
Sn1 S6 Sn1 89.71(13) 2_665 .
Sn2 S7 Sn3 90.63(8) . 4_456
Sn3 S8 Sn2 90.22(9) 4_456 .

loop_
_geom_bond_atom_site_label_1
_geom_bond_atom_site_label_2
_geom_bond_distance
_geom_bond_site_symmetry_2
N1 C3 1.304(12) .
N1 C7 1.452(12) .
N1 C1 1.459(12) .
C1 C2 1.525(13) .
C1 H1A 0.9900 .
C1 H1B 0.9900 .
N2 C3 1.293(13) .
N2 C2 1.481(14) .
N2 H2 0.8800 .
C2 H2A 0.9900 .
C2 H2B 0.9900 .
C3 C4B 1.47(3) .
C3 C4A 1.484(16) .
C4A C5A 1.536(19) .
C4A H4A1 0.9900 .
C4A H4A2 0.9900 .
C5A C6A 1.51(3) .
C5A H5A1 0.9900 .
C5A H5A2 0.9900 .
C6A C7 1.476(16) .
C6A H6A1 0.9900 .
C6A H6A2 0.9900 .
C4B C5B 1.53(3) .
C4B H4A 0.9900 .
C4B H4B 0.9900 .
C5B C6B 1.50(4) .
C5B H5B1 0.9900 .
C5B H5B2 0.9900 .
C6B C7 1.48(3) .
C6B H6A 0.9900 .
C6B H6B 0.9900 .
C7 H7A 0.9900 .
C7 H7B 0.9900 .
N3 C10 1.308(13) .
N3 C8 1.450(12) .
N3 C14 1.457(12) .
N4 C10 1.302(13) .
N4 C9 1.455(13) .
N4 H4 0.8800 .
C8 C9 1.518(13) .
C8 H8A 0.9900 .
C8 H8B 0.9900 .
C9 H9A 0.9900 .
C9 H9B 0.9900 .
C10 C11 1.491(14) .
C11 C12 1.498(13) .
C11 H11A 0.9900 .
C11 H11B 0.9900 .
C12 C13 1.529(15) .
C12 H12A 0.9900 .
C12 H12B 0.9900 .
C13 C14 1.492(14) .
C13 H13A 0.9900 .
C13 H13B 0.9900 .
C14 H14A 0.9900 .
C14 H14B 0.9900 .
Sn1 S5 2.427(3) .
Sn1 S4 2.434(2) .
Sn1 S2 2.440(3) .
Sn1 S6 2.464(3) .
Sn1 S1 2.647(3) .
Sn2 S7 2.392(3) .
Sn2 S2 2.421(3) .
Sn2 S3 2.433(2) .
Sn2 S8 2.562(3) .
Sn2 S1 2.598(2) .
Sn3 S8 2.399(3) 4_556
Sn3 S3 2.430(2) .
Sn3 S4 2.433(3) .
Sn3 S7 2.551(2) 4_556
Sn3 S1 2.569(2) .
S5 Sn1 2.427(3) 2_665
S6 Sn1 2.464(3) 2_665
S7 Sn3 2.551(2) 4_456
S8 Sn3 2.399(3) 4_456
